data_7250575
loop_
_publ_author_name
'Reinhard, Garrett L.'
'Dowling, Reed'
'Hewitt, Patrick'
'Varshney, Vikas'
'Simone, Davide L.'

_publ_section_title
;
 An efficient pathway to high persistence length helicenes from scalable
 [4]-helicene synthons
;
_journal_issue 26
_journal_name_full 'RSC Advances'
_journal_page_first 20935
_journal_page_last 20943
_journal_paper_doi 10.1039/D5RA02685G
_journal_volume 15
_journal_year 2025
_chemical_formula_moiety 'C29 H31 Br O3'
_chemical_formula_sum 'C29 H31 Br O3'
_chemical_formula_weight 507.45
_chemical_name_systematic
;
(E)-6-(4-bromostyryl)-naphthalen-2-yl(2-isopropyl-5-methyl-cyclohexyl)carbonate
;
_space_group_crystal_system monoclinic
_space_group_IT_number 4
_space_group_name_Hall 'P 2yb'
_space_group_name_H-M_alt 'P 1 21 1'
_atom_sites_solution_hydrogens geom
_atom_sites_solution_primary direct
_audit_creation_date 2025-05-21
_audit_creation_method
;
Olex2 1.5
(compiled 2025.04.05 svn.rf049d14d for OlexSys, GUI svn.r7224)
;
_audit_update_record
;
2025-06-03 deposited with the CCDC.	2025-06-11 downloaded from the CCDC.
;
_cell_angle_alpha 90
_cell_angle_beta 93.2965(11)
_cell_angle_gamma 90
_cell_formula_units_Z 2
_cell_length_a 5.98182(9)
_cell_length_b 7.54889(12)
_cell_length_c 27.9195(4)
_cell_measurement_reflns_used 5536
_cell_measurement_temperature 200.0(3)
_cell_measurement_theta_max 76.2080
_cell_measurement_theta_min 4.7490
_cell_volume 1258.65(3)
_computing_cell_refinement 'CrysAlisPro 1.171.42.94a (Rigaku OD, 2023)'
_computing_data_collection 'CrysAlisPro 1.171.42.94a (Rigaku OD, 2023)'
_computing_data_reduction 'CrysAlisPro 1.171.42.94a (Rigaku OD, 2023)'
_computing_molecular_graphics 'Olex2 1.5 (Dolomanov et al., 2009)'
_computing_publication_material 'Olex2 1.5 (Dolomanov et al., 2009)'
_computing_structure_refinement 'SHELXL 2016/6 (Sheldrick, 2015)'
_computing_structure_solution 'SHELXS  (Sheldrick, 2008)'
_diffrn_ambient_environment N~2~
_diffrn_ambient_temperature 200.0(3)
_diffrn_detector 'Hybrid Pixel Array Detector'
_diffrn_detector_area_resol_mean 10.0000
_diffrn_detector_type HyPix
_diffrn_measured_fraction_theta_full 0.998
_diffrn_measured_fraction_theta_max 0.916
_diffrn_measurement_details
;
List of Runs (angles in degrees, time in seconds):

  # Type    Start    End  Width  t~exp~   \w     \q     \k     \f   Frames
#--------------------------------------------------------------------------
  1  \w    -25.00  19.00   0.50    3.67    --  -47.44  87.00-142.00   88
  2  \w     -2.00  38.00   0.50    3.67    --   47.44 -87.00  99.00   80
  3  \w   -143.00-116.00   0.50   14.68    --  -91.75 -87.00  99.00   54
  4  \w    -54.00 -22.00   0.50   14.68    --  -91.75  87.00-142.00   64
  5  \w    126.00 163.00   0.50   14.68    --  105.75  87.00-142.00   74
  6  \w     63.00 131.00   0.50   14.68    --  105.75 -87.00  99.00  136
  7  \w    -43.00  24.00   0.50    3.67    --  -47.44  38.00 -30.00  134
  8  \w    -25.00  28.00   0.50    3.67    --  -47.44  19.00-150.00  106
  9  \w    -27.00  -1.00   0.50    3.67    --   47.44 -19.00  60.00   52
 10  \w   -163.00 -81.00   0.50   14.68    --  -91.75 -30.00  90.00  164
 11  \w    -45.00 -20.00   0.50   14.68    --  -91.75  45.00 -90.00   50
 12  \w    -55.00 -25.00   0.50   14.68    --  -91.75  61.00 -60.00   60
 13  \w   -160.00-135.00   0.50   14.68    --  -91.75 -95.00  60.00   50
 14  \w    -51.00 -21.00   0.50   14.68    --  -91.75  45.00  30.00   60
 15  \w    -50.00 -21.00   0.50   14.68    --  -91.75  45.00-180.00   58
 16  \w    -70.00 -44.00   0.50   14.68    --  -91.75  61.00-150.00   52
 17  \w    -63.00 -30.00   0.50   14.68    --  -91.75  61.00  60.00   66
 18  \w    -51.00 -20.00   0.50   14.68    --  -91.75  45.00 150.00   62
 19  \w    -51.00 -21.00   0.50   14.68    --  -91.75  45.00  60.00   60
 20  \w    -48.00 -22.00   0.50   14.68    --  -91.75  45.00-120.00   52
 21  \w     38.00  64.00   0.50   14.68    --  105.75 -61.00-150.00   52
 22  \w     94.00 170.00   0.50   14.68    --  105.75  15.00-180.00  152
 23  \w     46.00  71.00   0.50   14.68    --  105.75 -61.00  60.00   50
 24  \w     37.00  69.00   0.50   14.68    --  105.75 -61.00 -60.00   64
;
_diffrn_measurement_device 'four-circle diffractometer'
_diffrn_measurement_device_type 'XtaLAB Synergy, Dualflex, HyPix'
_diffrn_measurement_method '\w scans'
_diffrn_orient_matrix_type 'CrysAlisPro convention (1999,Acta A55,543-557)'
_diffrn_orient_matrix_UB_11 0.0953593000
_diffrn_orient_matrix_UB_12 0.1698848000
_diffrn_orient_matrix_UB_13 -0.0215865000
_diffrn_orient_matrix_UB_21 -0.0710840000
_diffrn_orient_matrix_UB_22 -0.0664737000
_diffrn_orient_matrix_UB_23 -0.0507673000
_diffrn_orient_matrix_UB_31 -0.2290726000
_diffrn_orient_matrix_UB_32 0.0913191000
_diffrn_orient_matrix_UB_33 0.0031963000
_diffrn_radiation_monochromator mirror
_diffrn_radiation_probe x-ray
_diffrn_radiation_type 'Cu K\a'
_diffrn_radiation_wavelength 1.54184
_diffrn_reflns_av_R_equivalents 0.0300
_diffrn_reflns_av_unetI/netI 0.0380
_diffrn_reflns_Laue_measured_fraction_full 0.998
_diffrn_reflns_Laue_measured_fraction_max 0.916
_diffrn_reflns_limit_h_max 6
_diffrn_reflns_limit_h_min -7
_diffrn_reflns_limit_k_max 9
_diffrn_reflns_limit_k_min -7
_diffrn_reflns_limit_l_max 33
_diffrn_reflns_limit_l_min -34
_diffrn_reflns_number 8378
_diffrn_reflns_point_group_measured_fraction_full 0.838
_diffrn_reflns_point_group_measured_fraction_max 0.754
_diffrn_reflns_theta_full 67.684
_diffrn_reflns_theta_max 76.507
_diffrn_reflns_theta_min 4.760
_diffrn_source 'micro-focus sealed X-ray tube'
_diffrn_source_type 'PhotonJet (Cu) X-ray Source'
_exptl_absorpt_coefficient_mu 2.437
_exptl_absorpt_correction_T_max 0.53256
_exptl_absorpt_correction_T_min 0.49095
_exptl_absorpt_correction_type sphere
_exptl_absorpt_process_details
;
CrysAlisPro 1.171.42.94a (Rigaku Oxford Diffraction, 2023)
Spherical absorption correction
using equivalent radius and absorption coefficient.
Empirical absorption correction using spherical harmonics,
implemented in SCALE3 ABSPACK scaling algorithm.
;
_exptl_crystal_colour 'clear yellowish'
_exptl_crystal_density_diffrn 1.339
_exptl_crystal_description sphere
_exptl_crystal_F_000 528
_exptl_crystal_recrystallization_method 'Re-crystallisation from solvent: Acetonitrile'
_exptl_crystal_size_max 0.128
_exptl_crystal_size_mid 0.022
_exptl_crystal_size_min 0.005
_exptl_crystal_size_rad 0.400
_refine_diff_density_max 0.263
_refine_diff_density_min -0.345
_refine_diff_density_rms 0.042
_refine_ls_abs_structure_details
;
 Flack x determined using 1241 quotients [(I+)-(I-)]/[(I+)+(I-)]
 (Parsons, Flack and Wagner, Acta Cryst. B69 (2013) 249-259).
;
_refine_ls_abs_structure_Flack -0.052(14)
_refine_ls_extinction_method none
_refine_ls_goodness_of_fit_ref 1.070
_refine_ls_hydrogen_treatment constr
_refine_ls_matrix_type full
_refine_ls_number_parameters 301
_refine_ls_number_reflns 4002
_refine_ls_number_restraints 1
_refine_ls_restrained_S_all 1.070
_refine_ls_R_factor_all 0.0315
_refine_ls_R_factor_gt 0.0287
_refine_ls_shift/su_max 0.000
_refine_ls_shift/su_mean 0.000
_refine_ls_structure_factor_coef Fsqd
_refine_ls_weighting_details 'w=1/[\s^2^(Fo^2^)+(0.0372P)^2^+0.1516P] where P=(Fo^2^+2Fc^2^)/3'
_refine_ls_weighting_scheme calc
_refine_ls_wR_factor_gt 0.0730
_refine_ls_wR_factor_ref 0.0740
_reflns_Friedel_coverage 0.527
_reflns_Friedel_fraction_full 0.650
_reflns_Friedel_fraction_max 0.565
_reflns_number_gt 3731
_reflns_number_total 4002
_reflns_threshold_expression 'I > 2\s(I)'
_cod_data_source_file d5ra02685g2.cif
_cod_data_source_block heckmenthyl_precursor200k_adsorp
_cod_database_code 7250575
_shelx_shelxl_version_number 2016/6
_chemical_oxdiff_formula C29H31O3Br
_shelx_space_group_comment
;
The symmetry employed for this shelxl refinement is uniquely defined
by the following loop, which should always be used as a source of
symmetry information in preference to the above space-group names.
They are only intended as comments.
;
_olex2_refinement_description
;
1.a Ternary CH refined with riding coordinates:
 C24(H24), C25(H25), C28(H28), C30(H30)
1.b Secondary CH2 refined with riding coordinates:
 C29(H29A,H29B), C26(H26A,H26B), C27(H27A,H27B)
1.c Aromatic/amide H refined with riding coordinates:
 C15(H15), C3(H3), C7(H7), C8(H8), C10(H10), C17(H17), C11(H11), C12(H12),
 C14(H14), C2(H2), C18(H18), C5(H5)
1.d Idealised Me refined as rotating group:
 C32(H32A,H32B,H32C), C31(H31A,H31B,H31C), C33(H33A,H33B,H33C)
;
_olex2_submission_special_instructions 'No special instructions were received'
_oxdiff_exptl_absorpt_empirical_details
;
Empirical correction (ABSPACK) includes:
- Absorption correction using spherical harmonics
- Frame scaling
;
_oxdiff_exptl_absorpt_empirical_full_max 1.863
_oxdiff_exptl_absorpt_empirical_full_min 0.524

loop_
_space_group_symop_operation_xyz
'x, y, z'
'-x, y+1/2, -z'

loop_
_atom_site_label
_atom_site_type_symbol
_atom_site_fract_x
_atom_site_fract_y
_atom_site_fract_z
_atom_site_U_iso_or_equiv
_atom_site_adp_type
_atom_site_occupancy
_atom_site_site_symmetry_order
_atom_site_calc_flag
_atom_site_refinement_flags_posn
_atom_site_refinement_flags_adp
_atom_site_refinement_flags_occupancy
_atom_site_disorder_assembly
_atom_site_disorder_group
Br19 Br 0.40334(6) 0.72411(7) 0.20631(2) 0.04459(12) Uani 1 1 d . . . . .
C15 C 0.2830(5) 0.7482(6) 0.10690(11) 0.0322(8) Uani 1 1 d . . . . .
H15 H 0.426417 0.697661 0.103147 0.039 Uiso 1 1 calc R U . . .
O23 O -1.0968(4) 0.9414(4) -0.31969(9) 0.0432(6) Uani 1 1 d . . . . .
C16 C 0.2127(6) 0.7857(5) 0.15227(12) 0.0334(8) Uani 1 1 d . . . . .
C3 C -0.7481(5) 0.9293(5) -0.08656(12) 0.0333(7) Uani 1 1 d . . . . .
H3 H -0.888920 0.983298 -0.082178 0.040 Uiso 1 1 calc R U . . .
C7 C -0.5919(5) 0.7352(8) -0.22199(12) 0.0426(8) Uani 1 1 d . . . . .
H7 H -0.557358 0.692346 -0.252689 0.051 Uiso 1 1 calc R U . . .
O20 O -0.9554(4) 0.8240(4) -0.25497(9) 0.0437(6) Uani 1 1 d . . . . .
C8 C -0.4403(5) 0.7171(8) -0.18378(11) 0.0383(7) Uani 1 1 d . . . . .
H8 H -0.300493 0.661322 -0.188052 0.046 Uiso 1 1 calc R U . . .
C10 C -0.3382(5) 0.7649(4) -0.09719(12) 0.0325(9) Uani 1 1 d . . . . .
H10 H -0.199718 0.705713 -0.100483 0.039 Uiso 1 1 calc R U . . .
C17 C 0.0061(6) 0.8635(5) 0.15812(13) 0.0365(8) Uani 1 1 d . . . . .
H17 H -0.040596 0.889552 0.189301 0.044 Uiso 1 1 calc R U . . .
C4 C -0.7001(5) 0.8650(5) -0.13237(12) 0.0312(7) Uani 1 1 d . . . . .
C9 C -0.4899(5) 0.7808(4) -0.13788(12) 0.0314(7) Uani 1 1 d . . . . .
C13 C -0.0686(5) 0.8618(5) 0.07151(12) 0.0318(7) Uani 1 1 d . . . . .
C1 C -0.3851(5) 0.8326(5) -0.05299(12) 0.0307(7) Uani 1 1 d . . . . .
C11 C -0.2188(5) 0.8155(5) -0.01235(12) 0.0339(7) Uani 1 1 d . . . . .
H11 H -0.090296 0.745535 -0.017368 0.041 Uiso 1 1 calc R U . . .
C6 C -0.7976(6) 0.8168(5) -0.21578(13) 0.0374(8) Uani 1 1 d . . . . .
O22 O -0.7973(5) 1.0749(5) -0.28179(11) 0.0604(9) Uani 1 1 d . . . . .
C12 C -0.2312(6) 0.8888(5) 0.03082(13) 0.0355(8) Uani 1 1 d . . . . .
H12 H -0.354915 0.964364 0.035626 0.043 Uiso 1 1 calc R U . . .
C14 C 0.1422(5) 0.7851(5) 0.06731(12) 0.0334(8) Uani 1 1 d . . . . .
H14 H 0.189772 0.757562 0.036289 0.040 Uiso 1 1 calc R U . . .
C29 C -1.2595(6) 1.2305(9) -0.33476(12) 0.0502(8) Uani 1 1 d . . . . .
H29A H -1.178405 1.280885 -0.305991 0.060 Uiso 1 1 calc R U . . .
H29B H -1.402036 1.179866 -0.324699 0.060 Uiso 1 1 calc R U . . .
C2 C -0.5961(6) 0.9150(5) -0.04864(12) 0.0338(7) Uani 1 1 d . . . . .
H2 H -0.632088 0.961561 -0.018426 0.041 Uiso 1 1 calc R U . . .
C24 C -1.1206(6) 1.0857(6) -0.35505(13) 0.0394(9) Uani 1 1 d . . . . .
H24 H -0.969260 1.133161 -0.361554 0.047 Uiso 1 1 calc R U . . .
C25 C -1.2266(6) 1.0046(6) -0.40041(12) 0.0384(8) Uani 1 1 d . . . . .
H25 H -1.375822 0.957618 -0.392135 0.046 Uiso 1 1 calc R U . . .
C32 C -1.2117(8) 0.7642(8) -0.46401(16) 0.0672(18) Uani 1 1 d . . . . .
H32A H -1.366933 0.735702 -0.457538 0.101 Uiso 1 1 calc R U . . .
H32B H -1.133282 0.655633 -0.472523 0.101 Uiso 1 1 calc R U . . .
H32C H -1.210089 0.848510 -0.490673 0.101 Uiso 1 1 calc R U . . .
C31 C -0.8532(7) 0.8893(8) -0.4289(2) 0.0653(13) Uani 1 1 d . . . . .
H31A H -0.850306 0.981759 -0.453507 0.098 Uiso 1 1 calc R U . . .
H31B H -0.779388 0.782519 -0.440250 0.098 Uiso 1 1 calc R U . . .
H31C H -0.774390 0.931153 -0.399331 0.098 Uiso 1 1 calc R U . . .
C28 C -1.3105(8) 1.3792(6) -0.37147(15) 0.0524(10) Uani 1 1 d . . . . .
H28 H -1.165460 1.435164 -0.379240 0.063 Uiso 1 1 calc R U . . .
C21 C -0.9350(6) 0.9614(6) -0.28540(13) 0.0409(9) Uani 1 1 d . . . . .
C30 C -1.0941(6) 0.8464(6) -0.41915(14) 0.0454(10) Uani 1 1 d . . . . .
H30 H -1.089828 0.753674 -0.393546 0.055 Uiso 1 1 calc R U . . .
C18 C -0.1306(6) 0.9025(5) 0.11811(13) 0.0359(8) Uani 1 1 d . . . . .
H18 H -0.270668 0.958326 0.122088 0.043 Uiso 1 1 calc R U . . .
C26 C -1.2723(7) 1.1537(6) -0.43690(14) 0.0495(10) Uani 1 1 d . . . . .
H26A H -1.128055 1.204993 -0.445762 0.059 Uiso 1 1 calc R U . . .
H26B H -1.348440 1.103925 -0.466312 0.059 Uiso 1 1 calc R U . . .
C5 C -0.8532(6) 0.8804(5) -0.17254(13) 0.0349(8) Uani 1 1 d . . . . .
H5 H -0.994638 0.935114 -0.169354 0.042 Uiso 1 1 calc R U . . .
C33 C -1.4561(11) 1.5210(9) -0.3499(2) 0.0813(17) Uani 1 1 d . . . . .
H33A H -1.590461 1.465762 -0.338031 0.122 Uiso 1 1 calc R U . . .
H33B H -1.500079 1.608668 -0.374585 0.122 Uiso 1 1 calc R U . . .
H33C H -1.371427 1.579556 -0.323338 0.122 Uiso 1 1 calc R U . . .
C27 C -1.4172(8) 1.2999(7) -0.41733(17) 0.0590(11) Uani 1 1 d . . . . .
H27A H -1.439526 1.394276 -0.441767 0.071 Uiso 1 1 calc R U . . .
H27B H -1.565941 1.250910 -0.410819 0.071 Uiso 1 1 calc R U . . .

loop_
_atom_site_aniso_label
_atom_site_aniso_U_11
_atom_site_aniso_U_22
_atom_site_aniso_U_33
_atom_site_aniso_U_23
_atom_site_aniso_U_13
_atom_site_aniso_U_12
Br19 0.0495(2) 0.0493(2) 0.03401(16) 0.0012(2) -0.00557(12) 0.0045(2)
C15 0.0288(13) 0.032(2) 0.0360(14) -0.0006(17) 0.0017(11) 0.0016(16)
O23 0.0476(14) 0.0482(17) 0.0324(13) 0.0070(12) -0.0109(10) -0.0132(13)
C16 0.0388(17) 0.0300(19) 0.0309(15) 0.0005(13) -0.0009(13) -0.0046(13)
C3 0.0277(15) 0.0324(19) 0.0399(18) 0.0024(15) 0.0027(13) 0.0040(14)
C7 0.0475(17) 0.042(2) 0.0381(15) -0.007(2) 0.0009(12) -0.002(2)
O20 0.0467(14) 0.0442(16) 0.0388(13) 0.0060(12) -0.0098(11) -0.0085(12)
C8 0.0335(14) 0.0393(19) 0.0420(15) -0.002(3) 0.0012(11) 0.002(2)
C10 0.0287(14) 0.029(3) 0.0396(16) 0.0047(14) 0.0031(12) 0.0022(13)
C17 0.0367(18) 0.037(2) 0.0361(17) -0.0057(16) 0.0037(14) -0.0007(16)
C4 0.0296(15) 0.0263(18) 0.0378(18) 0.0051(14) 0.0029(13) -0.0010(14)
C9 0.0292(15) 0.0261(19) 0.0388(16) 0.0027(13) 0.0019(12) 0.0005(12)
C13 0.0320(16) 0.0272(18) 0.0361(17) 0.0032(14) -0.0002(13) -0.0031(14)
C1 0.0291(15) 0.0297(19) 0.0329(16) 0.0064(14) -0.0005(12) -0.0016(14)
C11 0.0288(16) 0.0349(19) 0.0381(18) 0.0064(15) 0.0021(13) -0.0012(15)
C6 0.0370(17) 0.037(2) 0.0370(17) 0.0058(16) -0.0060(14) -0.0006(16)
O22 0.0601(18) 0.066(2) 0.0524(17) 0.0187(16) -0.0220(14) -0.0292(17)
C12 0.0355(17) 0.030(2) 0.0410(19) 0.0021(16) 0.0018(14) 0.0000(15)
C14 0.0335(16) 0.033(2) 0.0338(16) -0.0006(14) 0.0067(13) -0.0032(14)
C29 0.062(2) 0.051(2) 0.0377(15) -0.002(3) 0.0031(14) -0.005(3)
C2 0.0349(17) 0.0316(19) 0.0354(17) 0.0029(15) 0.0071(13) 0.0004(15)
C24 0.0413(19) 0.044(2) 0.0318(17) 0.0063(16) -0.0029(14) -0.0067(17)
C25 0.0324(17) 0.049(2) 0.0336(17) 0.0006(17) -0.0030(14) -0.0050(16)
C32 0.060(2) 0.085(5) 0.056(2) -0.026(3) -0.0003(19) 0.004(3)
C31 0.043(2) 0.072(4) 0.081(3) -0.003(3) 0.010(2) 0.004(2)
C28 0.065(3) 0.044(3) 0.048(2) 0.003(2) 0.0045(19) 0.001(2)
C21 0.0412(19) 0.049(3) 0.0322(17) 0.0055(17) -0.0042(14) -0.0050(18)
C30 0.0385(19) 0.053(3) 0.045(2) -0.0017(19) 0.0011(16) -0.0006(18)
C18 0.0334(17) 0.034(2) 0.0411(19) -0.0036(16) 0.0047(14) 0.0007(15)
C26 0.055(2) 0.059(3) 0.0329(18) 0.0036(18) -0.0088(16) 0.0018(19)
C5 0.0311(16) 0.032(2) 0.0414(18) 0.0039(16) -0.0009(13) -0.0016(15)
C33 0.105(5) 0.060(3) 0.080(4) -0.006(3) 0.020(3) 0.016(3)
C27 0.065(3) 0.054(3) 0.057(2) 0.010(2) -0.006(2) 0.007(2)

loop_
_atom_type_symbol
_atom_type_description
_atom_type_scat_dispersion_real
_atom_type_scat_dispersion_imag
_atom_type_scat_source
C C 0.0181 0.0091 'International Tables Vol C Tables 4.2.6.8 and 6.1.1.4'
H H 0.0000 0.0000 'International Tables Vol C Tables 4.2.6.8 and 6.1.1.4'
Br Br -0.6763 1.2805 'International Tables Vol C Tables 4.2.6.8 and 6.1.1.4'
O O 0.0492 0.0322 'International Tables Vol C Tables 4.2.6.8 and 6.1.1.4'

loop_
_geom_angle_atom_site_label_1
_geom_angle_atom_site_label_2
_geom_angle_atom_site_label_3
_geom_angle
_geom_angle_site_symmetry_1
_geom_angle_site_symmetry_3
_geom_angle_publ_flag
C14 C15 C16 119.2(3) . . ?
C21 O23 C24 115.9(3) . . ?
C15 C16 Br19 118.4(3) . . ?
C17 C16 Br19 120.6(3) . . ?
C17 C16 C15 120.9(3) . . ?
C2 C3 C4 121.0(3) . . ?
C8 C7 C6 119.8(3) . . ?
C21 O20 C6 116.0(3) . . ?
C7 C8 C9 120.6(3) . . ?
C1 C10 C9 122.1(3) . . ?
C18 C17 C16 119.1(3) . . ?
C3 C4 C9 118.5(3) . . ?
C5 C4 C3 122.3(3) . . ?
C5 C4 C9 119.2(3) . . ?
C8 C9 C10 122.6(3) . . ?
C8 C9 C4 118.8(3) . . ?
C10 C9 C4 118.7(3) . . ?
C14 C13 C12 123.6(3) . . ?
C14 C13 C18 117.1(3) . . ?
C18 C13 C12 119.2(3) . . ?
C10 C1 C11 119.7(3) . . ?
C10 C1 C2 117.8(3) . . ?
C2 C1 C11 122.5(3) . . ?
C12 C11 C1 126.3(3) . . ?
C7 C6 O20 118.6(3) . . ?
C5 C6 C7 122.0(3) . . ?
C5 C6 O20 119.4(3) . . ?
C11 C12 C13 125.1(3) . . ?
C15 C14 C13 121.9(3) . . ?
C24 C29 C28 111.9(3) . . ?
C3 C2 C1 121.8(3) . . ?
O23 C24 C29 108.7(3) . . ?
O23 C24 C25 106.4(3) . . ?
C29 C24 C25 113.3(3) . . ?
C24 C25 C30 113.5(3) . . ?
C24 C25 C26 108.0(3) . . ?
C26 C25 C30 114.8(3) . . ?
C33 C28 C29 110.2(4) . . ?
C27 C28 C29 109.4(4) . . ?
C27 C28 C33 112.7(4) . . ?
O23 C21 O20 106.1(3) . . ?
O22 C21 O23 127.9(4) . . ?
O22 C21 O20 126.0(3) . . ?
C32 C30 C25 111.8(3) . . ?
C31 C30 C25 114.1(4) . . ?
C31 C30 C32 109.6(4) . . ?
C17 C18 C13 121.8(3) . . ?
C27 C26 C25 112.2(3) . . ?
C6 C5 C4 119.7(3) . . ?
C28 C27 C26 111.5(4) . . ?

loop_
_geom_bond_atom_site_label_1
_geom_bond_atom_site_label_2
_geom_bond_distance
_geom_bond_site_symmetry_2
_geom_bond_publ_flag
Br19 C16 1.896(3) . ?
C15 C16 1.387(5) . ?
C15 C14 1.379(5) . ?
O23 C24 1.472(5) . ?
O23 C21 1.330(4) . ?
C16 C17 1.386(5) . ?
C3 C4 1.413(5) . ?
C3 C2 1.360(5) . ?
C7 C8 1.367(4) . ?
C7 C6 1.396(5) . ?
O20 C6 1.404(4) . ?
O20 C21 1.351(5) . ?
C8 C9 1.416(5) . ?
C10 C9 1.418(5) . ?
C10 C1 1.379(5) . ?
C17 C18 1.378(5) . ?
C4 C9 1.425(5) . ?
C4 C5 1.412(5) . ?
C13 C12 1.467(5) . ?
C13 C14 1.399(5) . ?
C13 C18 1.407(5) . ?
C1 C11 1.471(5) . ?
C1 C2 1.419(5) . ?
C11 C12 1.332(5) . ?
C6 C5 1.358(5) . ?
O22 C21 1.189(5) . ?
C29 C24 1.503(7) . ?
C29 C28 1.539(7) . ?
C24 C25 1.513(5) . ?
C25 C30 1.541(6) . ?
C25 C26 1.532(6) . ?
C32 C30 1.532(6) . ?
C31 C30 1.517(6) . ?
C28 C33 1.525(7) . ?
C28 C27 1.520(7) . ?
C26 C27 1.524(7) . ?
